data_7027078
loop_
_publ_author_name
'Banger, Kulbinder K.'
'Banham, Russell P.'
'Brisdon, Alan K.'
'Cross, Wendy I.'
'Damant, Greame'
'Parsons, Simon'
'Pritchard, Robin G.'
'Sousa-Pedrares, Antonio'

_publ_section_title
;
 Synthesis and co-ordination chemistry of perfluorovinyl phosphine
 derivatives. Single crystal structures of PPh(CF&#xE006;CF2)2,
 cis-[PtCl2{PPh2(CF&#xE006;CF2)}2] and [{AuCl[PPh2(CF&#xE006;CF2)]}2]
;
_journal_issue 3
_journal_name_full 'Journal of the Chemical Society, Dalton Transactions'
_journal_page_first 427
_journal_paper_doi 10.1039/a806535g
_journal_year 1999
_chemical_formula_sum 'C28 H20 Cl2 F6 P2 Pt'
_chemical_formula_weight 798.37
_chemical_name_systematic
; 
 ? 
;
_space_group_IT_number 14
_symmetry_cell_setting monoclinic
_symmetry_space_group_name_Hall '-P 2yn'
_symmetry_space_group_name_H-M 'P 1 21/n 1'
_atom_sites_solution_hydrogens geom
_atom_sites_solution_primary direct
_atom_sites_solution_secondary difmap
_audit_creation_method SHELXL-97
_cell_angle_alpha 90.00
_cell_angle_beta 100.231(14)
_cell_angle_gamma 90.00
_cell_formula_units_Z 4
_cell_length_a 11.083(3)
_cell_length_b 15.162(2)
_cell_length_c 16.668(3)
_cell_measurement_temperature 146(2)
_cell_volume 2756.4(10)
_computing_structure_refinement 'SHELXL-97 (Sheldrick, 1997)'
_computing_structure_solution 'SHELXS-97 (Sheldrick, 1990)'
_diffrn_ambient_temperature 146(2)
_diffrn_measured_fraction_theta_full 0.995
_diffrn_measured_fraction_theta_max 0.995
_diffrn_radiation_monochromator graphite
_diffrn_radiation_source 'fine-focus sealed tube'
_diffrn_radiation_type MoK\a
_diffrn_radiation_wavelength 0.71069
_diffrn_reflns_av_R_equivalents 0.0000
_diffrn_reflns_av_sigmaI/netI 0.0802
_diffrn_reflns_limit_h_max 12
_diffrn_reflns_limit_h_min -13
_diffrn_reflns_limit_k_max 18
_diffrn_reflns_limit_k_min 0
_diffrn_reflns_limit_l_max 19
_diffrn_reflns_limit_l_min 0
_diffrn_reflns_number 4843
_diffrn_reflns_theta_full 25.02
_diffrn_reflns_theta_max 25.02
_diffrn_reflns_theta_min 1.83
_exptl_absorpt_coefficient_mu 5.459
_exptl_crystal_colour yellow
_exptl_crystal_density_diffrn 1.924
_exptl_crystal_density_method 'not measured'
_exptl_crystal_description plate
_exptl_crystal_F_000 1536
_exptl_crystal_size_max 0.35
_exptl_crystal_size_mid 0.30
_exptl_crystal_size_min 0.02
_refine_diff_density_max 2.179
_refine_diff_density_min -1.431
_refine_diff_density_rms 0.198
_refine_ls_extinction_method none
_refine_ls_goodness_of_fit_ref 0.916
_refine_ls_hydrogen_treatment mixed
_refine_ls_matrix_type full
_refine_ls_number_parameters 352
_refine_ls_number_reflns 4843
_refine_ls_number_restraints 0
_refine_ls_restrained_S_all 0.916
_refine_ls_R_factor_all 0.0947
_refine_ls_R_factor_gt 0.0467
_refine_ls_shift/su_max 0.117
_refine_ls_shift/su_mean 0.014
_refine_ls_structure_factor_coef Fsqd
_refine_ls_weighting_details 'calc w=1/[\s^2^(Fo^2^)+(0.1000P)^2^+0.0000P] where P=(Fo^2^+2Fc^2^)/3'
_refine_ls_weighting_scheme calc
_refine_ls_wR_factor_gt 0.1156
_refine_ls_wR_factor_ref 0.1396
_reflns_number_gt 3382
_reflns_number_total 4843
_reflns_threshold_expression >2sigma(I)
_cod_data_source_file 806535gsup1.cif
_cod_data_source_block cal2b
_cod_depositor_comments
;
The following automatic conversions were performed:
'_atom_site_symetry_multiplicity' tag replaced with
'_atom_site_symmetry_multiplicity'.

Automatic conversion script
Id: cif_correct_tags 1440 2010-10-19 06:21:57Z saulius 

The following automatic conversions were performed:

'_symmetry_cell_setting' value 'Monoclinic' changed to 'monoclinic'
according to /home/saulius/struct/CIF-dictionaries/cif_core.dic
dictionary named 'cif_core.dic' version 2.4.2 from 2011-04-26.

Automatic conversion script
Id: cif_fix_values 1891 2012-01-12 08:04:46Z andrius 
;
_cod_original_cell_volume 2756.6(10)
_cod_original_sg_symbol_H-M 'P 2(1)/n'
_cod_database_code 7027078

loop_
_symmetry_equiv_pos_as_xyz
'x, y, z'
'-x+1/2, y+1/2, -z+1/2'
'-x, -y, -z'
'x-1/2, -y-1/2, z-1/2'

loop_
_atom_site_label
_atom_site_type_symbol
_atom_site_fract_x
_atom_site_fract_y
_atom_site_fract_z
_atom_site_U_iso_or_equiv
_atom_site_adp_type
_atom_site_occupancy
_atom_site_symmetry_multiplicity
_atom_site_calc_flag
_atom_site_refinement_flags
Pt1 Pt 0.08546(4) 0.13423(2) 0.18546(2) 0.02184(15) Uani 1 1 d .
Cl1 Cl 0.2375(3) 0.17895(19) 0.11551(17) 0.0358(7) Uani 1 1 d .
Cl2 Cl -0.0236(3) 0.26081(18) 0.13508(17) 0.0357(7) Uani 1 1 d .
P1 P -0.0711(3) 0.10443(17) 0.24893(16) 0.0225(6) Uani 1 1 d .
P2 P 0.1948(3) 0.01579(17) 0.23216(16) 0.0225(6) Uani 1 1 d .
F1 F -0.3127(6) 0.1388(5) 0.2140(4) 0.0408(16) Uani 1 1 d .
F2 F -0.3470(7) 0.1037(6) 0.0566(4) 0.058(2) Uani 1 1 d .
F3 F -0.1582(7) 0.0717(6) 0.0595(4) 0.062(2) Uani 1 1 d .
F4 F 0.3121(7) -0.0257(5) 0.1108(4) 0.051(2) Uani 1 1 d .
F5 F 0.5385(7) -0.0063(5) 0.1845(5) 0.060(2) Uani 1 1 d .
F6 F 0.4913(7) 0.0376(5) 0.2978(5) 0.0477(19) Uani 1 1 d .
C1 C -0.0891(10) -0.0016(6) 0.2955(6) 0.022(2) Uani 1 1 d .
C2 C -0.0273(11) -0.0187(7) 0.3745(6) 0.026(2) Uani 1 1 d .
H2 H 0.0234 0.0254 0.4037 0.031 Uiso 1 1 calc R
C3 C -0.0394(12) -0.0992(8) 0.4103(7) 0.038(3) Uani 1 1 d .
H3 H 0.0044 -0.1114 0.4635 0.046 Uiso 1 1 calc R
C4 C -0.1152(13) -0.1618(8) 0.3685(8) 0.044(3) Uani 1 1 d .
H4 H -0.1247 -0.2169 0.3937 0.053 Uiso 1 1 calc R
C5 C -0.1781(12) -0.1461(7) 0.2903(8) 0.041(3) Uani 1 1 d .
H5 H -0.2302 -0.1900 0.2619 0.049 Uiso 1 1 calc R
C6 C -0.1639(10) -0.0658(7) 0.2542(7) 0.030(3) Uani 1 1 d .
H6 H -0.2061 -0.0546 0.2004 0.036 Uiso 1 1 calc R
C7 C -0.0836(10) 0.1828(6) 0.3292(6) 0.025(2) Uani 1 1 d .
C8 C -0.0084(11) 0.2538(7) 0.3419(6) 0.032(3) Uani 1 1 d .
H8 H 0.0500 0.2639 0.3076 0.039 Uiso 1 1 calc R
C9 C -0.0170(13) 0.3124(7) 0.4057(7) 0.039(3) Uani 1 1 d .
H9 H 0.0372 0.3613 0.4150 0.047 Uiso 1 1 calc R
C10 C -0.1013(12) 0.3001(7) 0.4543(7) 0.037(3) Uani 1 1 d .
H10 H -0.1062 0.3406 0.4971 0.045 Uiso 1 1 calc R
C11 C -0.1808(11) 0.2283(7) 0.4417(7) 0.034(3) Uani 1 1 d .
H11 H -0.2407 0.2199 0.4753 0.041 Uiso 1 1 calc R
C12 C -0.1713(11) 0.1688(7) 0.3792(7) 0.030(3) Uani 1 1 d .
H12 H -0.2240 0.1190 0.3706 0.036 Uiso 1 1 calc R
C13 C -0.2141(12) 0.1175(6) 0.1804(6) 0.031(3) Uani 1 1 d .
C14 C -0.2399(11) 0.0984(9) 0.1026(7) 0.039(3) Uani 1 1 d .
C15 C 0.1169(9) -0.0861(7) 0.1980(6) 0.025(2) Uani 1 1 d .
C16 C 0.0562(11) -0.0873(8) 0.1172(7) 0.035(3) Uani 1 1 d .
H16 H 0.0529 -0.0351 0.0855 0.042 Uiso 1 1 calc R
C17 C 0.0006(13) -0.1633(9) 0.0823(8) 0.047(3) Uani 1 1 d .
H17 H -0.0409 -0.1632 0.0273 0.056 Uiso 1 1 calc R
C18 C 0.0064(12) -0.2386(9) 0.1282(9) 0.049(4) Uani 1 1 d .
H18 H -0.0260 -0.2922 0.1039 0.059 Uiso 1 1 calc R
C19 C 0.0600(13) -0.2368(8) 0.2107(9) 0.050(4) Uani 1 1 d .
H19 H 0.0567 -0.2878 0.2433 0.060 Uiso 1 1 calc R
C20 C 0.1180(12) -0.1612(8) 0.2453(7) 0.040(3) Uani 1 1 d .
H20 H 0.1578 -0.1610 0.3007 0.048 Uiso 1 1 calc R
C21 C 0.2506(10) 0.0173(7) 0.3400(6) 0.025(2) Uani 1 1 d .
C22 C 0.3098(11) -0.0543(8) 0.3839(8) 0.038(3) Uani 1 1 d .
H22 H 0.3225 -0.1077 0.3566 0.046 Uiso 1 1 calc R
C23 C 0.3494(13) -0.0464(9) 0.4672(8) 0.048(4) Uani 1 1 d .
H23 H 0.3860 -0.0955 0.4976 0.058 Uiso 1 1 calc R
C24 C 0.3364(13) 0.0308(10) 0.5056(8) 0.050(4) Uani 1 1 d .
H24 H 0.3618 0.0343 0.5630 0.060 Uiso 1 1 calc R
C25 C 0.2875(12) 0.1039(9) 0.4635(8) 0.044(3) Uani 1 1 d .
H25 H 0.2846 0.1588 0.4905 0.053 Uiso 1 1 calc R
C26 C 0.2429(10) 0.0960(8) 0.3820(6) 0.030(2) Uani 1 1 d .
H26 H 0.2055 0.1457 0.3531 0.036 Uiso 1 1 calc R
C27 C 0.3341(12) 0.0013(7) 0.1896(8) 0.036(3) Uani 1 1 d .
C28 C 0.4478(10) 0.0108(7) 0.2233(8) 0.033(3) Uani 1 1 d .

loop_
_atom_site_aniso_label
_atom_site_aniso_U_11
_atom_site_aniso_U_22
_atom_site_aniso_U_33
_atom_site_aniso_U_23
_atom_site_aniso_U_13
_atom_site_aniso_U_12
Pt1 0.0220(2) 0.0218(2) 0.0217(2) 0.00067(17) 0.00394(14) -0.0002(2)
Cl1 0.0365(18) 0.0389(16) 0.0345(14) 0.0063(12) 0.0130(13) -0.0047(13)
Cl2 0.0416(18) 0.0298(14) 0.0352(14) 0.0097(11) 0.0056(13) 0.0054(13)
P1 0.0237(15) 0.0191(12) 0.0242(12) -0.0008(10) 0.0030(11) 0.0019(11)
P2 0.0194(15) 0.0226(13) 0.0235(12) -0.0039(10) -0.0019(11) 0.0005(11)
F1 0.023(4) 0.058(4) 0.040(4) -0.011(3) 0.002(3) 0.006(3)
F2 0.039(5) 0.087(6) 0.040(4) 0.003(4) -0.014(4) 0.003(4)
F3 0.049(5) 0.111(7) 0.025(4) -0.018(4) 0.001(3) 0.007(5)
F4 0.034(4) 0.073(5) 0.051(4) -0.028(4) 0.018(3) -0.002(4)
F5 0.034(5) 0.054(5) 0.098(7) -0.030(4) 0.023(4) -0.009(4)
F6 0.036(5) 0.048(4) 0.055(5) -0.006(3) -0.004(4) -0.007(3)
C1 0.024(6) 0.014(5) 0.029(5) 0.005(4) 0.007(5) -0.001(4)
C2 0.031(7) 0.023(5) 0.026(5) -0.008(4) 0.012(5) 0.001(5)
C3 0.045(8) 0.033(6) 0.037(6) 0.012(5) 0.006(6) -0.004(6)
C4 0.060(10) 0.031(6) 0.040(7) 0.009(5) 0.005(6) -0.011(6)
C5 0.040(8) 0.028(7) 0.053(7) -0.012(5) 0.002(6) -0.012(6)
C6 0.024(6) 0.028(6) 0.037(6) 0.008(5) 0.001(5) -0.004(5)
C7 0.029(6) 0.017(5) 0.026(5) 0.010(4) 0.001(5) -0.004(5)
C8 0.041(8) 0.029(6) 0.029(6) 0.001(5) 0.010(5) 0.004(5)
C9 0.059(9) 0.022(6) 0.035(6) -0.007(5) 0.006(6) -0.009(6)
C10 0.050(9) 0.031(6) 0.034(6) -0.004(5) 0.019(6) -0.003(6)
C11 0.039(8) 0.036(6) 0.033(6) -0.005(5) 0.018(5) 0.001(6)
C12 0.032(7) 0.023(5) 0.036(6) -0.004(5) 0.006(5) 0.003(5)
C13 0.051(8) 0.014(5) 0.027(5) -0.003(4) 0.005(5) 0.015(5)
C14 0.026(7) 0.049(7) 0.039(7) 0.004(6) 0.002(5) 0.006(6)
C15 0.016(6) 0.023(5) 0.033(6) -0.012(4) -0.002(5) 0.006(4)
C16 0.032(7) 0.046(7) 0.027(6) -0.010(5) 0.005(5) -0.006(6)
C17 0.048(9) 0.045(7) 0.043(7) -0.011(6) -0.006(6) -0.005(7)
C18 0.035(8) 0.044(8) 0.064(9) -0.025(7) -0.002(7) -0.005(6)
C19 0.055(10) 0.021(6) 0.067(9) -0.002(6) -0.007(7) -0.008(6)
C20 0.046(8) 0.037(7) 0.031(6) 0.006(5) -0.006(6) 0.001(6)
C21 0.016(6) 0.033(6) 0.023(5) -0.001(4) -0.001(4) 0.003(5)
C22 0.026(7) 0.033(6) 0.051(7) 0.004(5) -0.006(6) 0.002(5)
C23 0.047(9) 0.049(8) 0.044(7) 0.023(6) -0.007(6) -0.010(7)
C24 0.046(9) 0.065(10) 0.037(7) 0.007(7) 0.000(6) -0.021(7)
C25 0.036(8) 0.053(8) 0.044(7) -0.014(6) 0.008(6) -0.005(6)
C26 0.017(6) 0.044(6) 0.028(5) -0.006(5) 0.000(4) -0.002(5)
C27 0.037(8) 0.020(5) 0.051(7) 0.003(5) 0.012(6) 0.005(5)
C28 0.009(6) 0.024(6) 0.064(8) -0.007(5) 0.004(5) 0.004(5)

loop_
_atom_type_symbol
_atom_type_description
_atom_type_scat_dispersion_real
_atom_type_scat_dispersion_imag
_atom_type_scat_source
C C 0.0033 0.0016 'International Tables Vol C Tables 4.2.6.8 and 6.1.1.4'
H H 0.0000 0.0000 'International Tables Vol C Tables 4.2.6.8 and 6.1.1.4'
F F 0.0171 0.0103 'International Tables Vol C Tables 4.2.6.8 and 6.1.1.4'
P P 0.1023 0.0942 'International Tables Vol C Tables 4.2.6.8 and 6.1.1.4'
Cl Cl 0.1484 0.1585 'International Tables Vol C Tables 4.2.6.8 and 6.1.1.4'
Pt Pt -1.7033 8.3905 'International Tables Vol C Tables 4.2.6.8 and 6.1.1.4'

loop_
_geom_angle_atom_site_label_1
_geom_angle_atom_site_label_2
_geom_angle_atom_site_label_3
_geom_angle
P2 Pt1 P1 95.25(10)
P2 Pt1 Cl1 90.73(11)
P1 Pt1 Cl1 173.99(10)
P2 Pt1 Cl2 178.09(11)
P1 Pt1 Cl2 86.59(10)
Cl1 Pt1 Cl2 87.42(11)
C13 P1 C1 102.7(5)
C13 P1 C7 102.9(5)
C1 P1 C7 103.7(4)
C13 P1 Pt1 110.4(4)
C1 P1 Pt1 122.4(4)
C7 P1 Pt1 112.6(4)
C21 P2 C15 112.7(5)
C21 P2 C27 103.1(5)
C15 P2 C27 99.5(5)
C21 P2 Pt1 114.1(4)
C15 P2 Pt1 112.2(3)
C27 P2 Pt1 114.0(4)
C6 C1 C2 119.3(9)
C6 C1 P1 121.0(8)
C2 C1 P1 119.7(8)
C3 C2 C1 120.3(10)
C4 C3 C2 119.4(11)
C3 C4 C5 121.4(11)
C6 C5 C4 119.0(11)
C5 C6 C1 120.7(10)
C8 C7 C12 119.9(10)
C8 C7 P1 120.7(8)
C12 C7 P1 119.4(8)
C7 C8 C9 120.0(11)
C10 C9 C8 120.9(11)
C9 C10 C11 120.2(11)
C10 C11 C12 119.2(11)
C11 C12 C7 119.8(11)
C14 C13 F1 114.4(11)
C14 C13 P1 128.3(10)
F1 C13 P1 116.7(7)
F2 C14 C13 126.0(12)
F2 C14 F3 110.1(10)
C13 C14 F3 124.0(11)
C20 C15 C16 119.6(10)
C20 C15 P2 124.6(8)
C16 C15 P2 115.8(9)
C17 C16 C15 121.3(12)
C18 C17 C16 119.0(12)
C17 C18 C19 120.2(12)
C20 C19 C18 120.7(12)
C15 C20 C19 119.0(11)
C26 C21 C22 117.7(10)
C26 C21 P2 118.3(8)
C22 C21 P2 123.8(9)
C23 C22 C21 119.3(12)
C24 C23 C22 120.6(12)
C23 C24 C25 121.5(12)
C26 C25 C24 118.6(13)
C25 C26 C21 122.1(12)
C28 C27 F4 116.6(11)
C28 C27 P2 130.2(10)
F4 C27 P2 113.2(9)
C27 C28 F6 127.6(11)
C27 C28 F5 122.4(12)
F6 C28 F5 110.0(10)

loop_
_geom_bond_atom_site_label_1
_geom_bond_atom_site_label_2
_geom_bond_distance
Pt1 P2 2.228(3)
Pt1 P1 2.233(3)
Pt1 Cl1 2.315(3)
Pt1 Cl2 2.343(3)
P1 C13 1.792(12)
P1 C1 1.811(10)
P1 C7 1.813(11)
P2 C21 1.795(10)
P2 C15 1.812(10)
P2 C27 1.823(13)
F1 C13 1.354(13)
F2 C14 1.296(13)
F3 C14 1.315(14)
F4 C27 1.356(14)
F5 C28 1.315(14)
F6 C28 1.314(14)
C1 C6 1.381(15)
C1 C2 1.397(14)
C2 C3 1.376(15)
C3 C4 1.372(18)
C4 C5 1.385(17)
C5 C6 1.379(15)
C7 C8 1.355(15)
C7 C12 1.405(15)
C8 C9 1.402(15)
C9 C10 1.354(17)
C10 C11 1.393(16)
C11 C12 1.396(15)
C13 C14 1.309(16)
C15 C20 1.383(16)
C15 C16 1.395(15)
C16 C17 1.384(17)
C17 C18 1.369(19)
C18 C19 1.397(19)
C19 C20 1.388(17)
C21 C26 1.394(15)
C21 C22 1.405(15)
C22 C23 1.385(17)
C23 C24 1.35(2)
C24 C25 1.371(19)
C25 C26 1.365(16)
C27 C28 1.293(17)
